data_8104063
loop_
_publ_author_name
'Walther, R.'
'Deiseroth, H.J.'

_publ_section_title
;
 Crystal structure of thallium pentaindium heptasulfide, Tl In5 S7 and
 thallium pentaindium heptaselenide, Tl In5 Se7
;
_journal_name_full 'Zeitschrift fuer Kristallographie (149,1979-)'
_journal_page_first 51
_journal_page_last 52
_journal_volume 211
_journal_year 1996
_chemical_formula_sum 'In5 Se7 Tl'
_chemical_name_systematic 'Tl In5 Se7'
_space_group_IT_number 11
_symmetry_space_group_name_Hall '-P 2yb'
_symmetry_space_group_name_H-M 'P 1 21/m 1'
_cell_angle_alpha 90
_cell_angle_beta 100.99
_cell_angle_gamma 90
_cell_formula_units_Z 2
_cell_length_a 9.453
_cell_length_b 4.0667
_cell_length_c 17.778
_cell_volume 670.897
_citation_journal_id_ASTM ZEKRDZ
_cod_data_source_file Walther_ZEKRDZ_1996_1860.cif
_cod_data_source_block In5Se7Tl1
_cod_original_cell_volume 670.8972
_cod_original_formula_sum 'In5 Se7 Tl1'
_cod_database_code 8104063

loop_
_symmetry_equiv_pos_as_xyz
x,y,z
-x,y+1/2,-z
-x,-y,-z
x,-y-1/2,z

loop_
_atom_site_label
_atom_site_type_symbol
_atom_site_fract_x
_atom_site_fract_y
_atom_site_fract_z
_atom_site_occupancy
_atom_site_U_iso_or_equiv
Se3 Se-2 0.26286 0.25 0.27248 1 0.0
Se4 Se-2 0.9428 0.25 0.90825 1 0.0
Se2 Se-2 0.3778 0.25 0.65786 1 0.0
In1 In+2 0.43324 0.25 0.87684 1 0.0
Se5 Se-2 0.74348 0.25 0.17795 1 0.0
Se1 Se-2 0.33658 0.25 0.00689 1 0.0
In2 In+2 0.67776 0.25 0.81301 1 0.0
In3 In+2 0.48498 0.25 0.39632 1 0.0
Se7 Se-2 0.67019 0.25 0.53347 1 0.0
Se6 Se-2 0.97115 0.25 0.40816 1 0.0
Tl1 Tl+1 0.02248 0.25 0.72831 1 0.0
In4 In+2 0.16954 0.25 0.53434 1 0.0
In5 In+2 0.85296 0.25 0.04715 1 0.0
